data_8000551
loop_
_publ_author_name
'Zakrzewski, Jakub J.'
'Kumar, Kunal'
'Zychowicz, Mikolaj'
'Jankowski, Robert'
'Wyczesany, Maciej'
'Sieklucka, Barbara'
'Ohkoshi, Shin-Ichi'
'Chorazy, Szymon'

_publ_section_title
;
 Combined Experimental and Ab Initio Methods for Rationalization of
 Magneto-Luminescent Properties of Yb<sup>III</sup> Nanomagnets Embedded
 in Cyanido/Thiocyanidometallate-Based Crystals.
;
_journal_name_full 'The journal of physical chemistry letters'
_journal_page_first 10558
_journal_page_last 10566
_journal_paper_doi 10.1021/acs.jpclett.1c02942
_journal_year 2021
_chemical_absolute_configuration unk
_chemical_formula_moiety 'C92 H64 Ag6 N28 O31 Yb2'
_chemical_formula_sum 'C92 H64 Ag6 N28 O31 Yb2'
_chemical_formula_weight 3051.01
_space_group_IT_number 19
_space_group_name_Hall 'P 2ac 2ab'
_space_group_name_H-M_alt 'P 21 21 21'
_symmetry_cell_setting orthorhombic
_symmetry_Int_Tables_number 19
_symmetry_space_group_name_Hall 'P 2ac 2ab'
_symmetry_space_group_name_H-M 'P 21 21 21'
_atom_sites_solution_hydrogens geom
_audit_conform_dict_location ftp://ftp.iucr.org/pub/cif_core.dic
_audit_conform_dict_name cif_core.dic
_audit_conform_dict_version 2.4.3
_audit_creation_date 2019-11-02T17:18:25-00:00
_audit_creation_method 'WinGX routine CIF_UPDATE'
_cell_angle_alpha 90
_cell_angle_beta 90
_cell_angle_gamma 90
_cell_formula_units_Z 4
_cell_length_a 13.117(3)
_cell_length_b 24.758(4)
_cell_length_c 37.628(7)
_cell_measurement_reflns_used 74569
_cell_measurement_temperature 100(2)
_cell_measurement_theta_max 26.531
_cell_measurement_theta_min 2.695
_cell_measurement_wavelength 0.71073
_cell_volume 12220(4)
_computing_molecular_graphics 'Ortep for Windows (Farrugia, 2012)'
_computing_publication_material 'WinGX publication routines (Farrugia, 2012)'
_computing_structure_refinement 'SHELXL-2014/7 (Sheldrick, 2014)'
_diffrn_ambient_temperature 100(2)
_diffrn_measured_fraction_theta_full 0.997
_diffrn_measured_fraction_theta_max 0.99
_diffrn_measurement_device_type 'D8Quest Eco Photon50'
_diffrn_measurement_method \w
_diffrn_radiation_monochromator graphite
_diffrn_radiation_probe x-ray
_diffrn_radiation_type MoK\a
_diffrn_radiation_wavelength 0.71073
_diffrn_reflns_av_R_equivalents 0.097
_diffrn_reflns_av_unetI/netI 0.0992
_diffrn_reflns_Laue_measured_fraction_full 0.997
_diffrn_reflns_Laue_measured_fraction_max 0.99
_diffrn_reflns_limit_h_max 16
_diffrn_reflns_limit_h_min -16
_diffrn_reflns_limit_k_max 31
_diffrn_reflns_limit_k_min -30
_diffrn_reflns_limit_l_max 47
_diffrn_reflns_limit_l_min -46
_diffrn_reflns_number 74569
_diffrn_reflns_point_group_measured_fraction_full 0.997
_diffrn_reflns_point_group_measured_fraction_max 0.988
_diffrn_reflns_theta_full 25.242
_diffrn_reflns_theta_max 26.531
_diffrn_reflns_theta_min 2.695
_diffrn_standards_interval_time 0
_diffrn_standards_number 0
_exptl_absorpt_coefficient_mu 2.534
_exptl_absorpt_correction_T_max 0.786
_exptl_absorpt_correction_T_min 0.537
_exptl_absorpt_correction_type multi-scan
_exptl_absorpt_process_details 'SADABS-2016/2 (Krause, 2015)'
_exptl_crystal_colour colourless
_exptl_crystal_density_diffrn 1.658
_exptl_crystal_density_method 'not measured'
_exptl_crystal_description block
_exptl_crystal_F_000 5928
_exptl_crystal_size_max 0.28
_exptl_crystal_size_mid 0.22
_exptl_crystal_size_min 0.1
_refine_diff_density_max 4.346
_refine_diff_density_min -2.43
_refine_diff_density_rms 0.223
_refine_ls_abs_structure_details
;
 Flack x determined using 6630 quotients [(I+)-(I-)]/[(I+)+(I-)]
 (Parsons, Flack and Wagner, Acta Cryst. B69 (2013) 249-259).
;
_refine_ls_abs_structure_Flack 0.495(5)
_refine_ls_extinction_method none
_refine_ls_goodness_of_fit_ref 1.089
_refine_ls_hydrogen_treatment constr
_refine_ls_matrix_type full
_refine_ls_number_constraints 0
_refine_ls_number_parameters 1589
_refine_ls_number_reflns 25126
_refine_ls_number_restraints 327
_refine_ls_restrained_S_all 1.088
_refine_ls_R_factor_all 0.123
_refine_ls_R_factor_gt 0.095
_refine_ls_shift/su_max 0.005
_refine_ls_shift/su_mean 0
_refine_ls_structure_factor_coef Fsqd
_refine_ls_weighting_details 'w=1/[\s^2^(Fo^2^)+(0.0891P)^2^+225.1545P] where P=(Fo^2^+2Fc^2^)/3'
_refine_ls_weighting_scheme calc
_refine_ls_wR_factor_gt 0.2356
_refine_ls_wR_factor_ref 0.254
_reflns_Friedel_coverage 0.843
_reflns_Friedel_fraction_full 0.997
_reflns_Friedel_fraction_max 0.986
_reflns_number_gt 19337
_reflns_number_total 25126
_reflns_threshold_expression 'I > 2\s(I)'
_cod_data_source_file jz1c02942_si_002.cif
_cod_data_source_block shelx
_cod_database_code 8000551

loop_
_symmetry_equiv_pos_as_xyz
'x, y, z'
'-x+1/2, -y, z+1/2'
'-x, y+1/2, -z+1/2'
'x+1/2, -y+1/2, -z'

loop_
_atom_site_label
_atom_site_type_symbol
_atom_site_fract_x
_atom_site_fract_y
_atom_site_fract_z
_atom_site_U_iso_or_equiv
_atom_site_adp_type
_atom_site_occupancy
_atom_site_site_symmetry_order
_atom_site_calc_flag
_atom_site_refinement_flags_posn
_atom_site_refinement_flags_adp
_atom_site_refinement_flags_occupancy
_atom_site_disorder_assembly
_atom_site_disorder_group
Yb1 Yb 0.24295(7) 0.52581(3) 0.23035(2) 0.0272(2) Uani 1 1 d . . . . .
Yb2 Yb 0.31151(11) 0.51700(4) 0.48329(3) 0.0488(3) Uani 1 1 d . . . . .
Ag1 Ag 0.32152(16) 0.88298(10) 0.21295(6) 0.0552(5) Uani 1 1 d . . . . .
Ag3 Ag 0.4396(2) 0.85505(10) 0.28226(7) 0.0622(6) Uani 1 1 d . . . . .
Ag2A Ag 0.2457(17) 0.8389(7) 0.1427(5) 0.165(10) Uani 0.5 1 d D . P A 1
C84A C 0.093(2) 0.848(3) 0.1589(16) 0.053(14) Uani 0.5 1 d D U P A 1
N20A N 0.024(4) 0.850(3) 0.173(2) 0.09(2) Uani 0.5 1 d D U P A 1
C83A C 0.395(3) 0.835(3) 0.1227(16) 0.045(13) Uani 0.5 1 d D U P A 1
N19A N 0.461(3) 0.816(2) 0.1155(15) 0.063(15) Uani 0.5 1 d D U P A 1
O1S O 0.125(5) 0.267(3) 0.3249(17) 0.108(19) Uiso 0.5 1 d . . P B 1
Ag2B Ag 0.2094(12) 0.8398(6) 0.1482(4) 0.099(4) Uani 0.5 1 d D . P A 2
C84B C 0.063(3) 0.837(4) 0.171(2) 0.07(2) Uani 0.5 1 d D U P A 2
N20B N -0.017(3) 0.828(2) 0.1774(15) 0.069(15) Uani 0.5 1 d D U P A 2
C83B C 0.345(2) 0.8329(19) 0.1270(11) 0.029(9) Uani 0.5 1 d D U P A 2
N19B N 0.420(3) 0.827(2) 0.1087(14) 0.056(14) Uani 0.5 1 d D U P A 2
Ag5 Ag 0.2476(4) 0.9542(3) 0.49028(14) 0.0800(16) Uani 0.5 1 d D . P C 1
N26 N 0.147(10) 0.844(3) 0.498(3) 0.20(5) Uani 0.5 1 d D U P C 1
N25 N 0.334(4) 1.0637(14) 0.4950(15) 0.073(15) Uani 0.5 1 d D U P C 1
C90 C 0.174(4) 0.8871(15) 0.4839(16) 0.067(16) Uani 0.5 1 d D U P C 1
C89 C 0.294(5) 1.0307(14) 0.4960(18) 0.075(18) Uani 0.5 1 d D U P C 1
O19S O 0.566(9) 0.681(5) 0.448(3) 0.10(3) Uiso 0.25 1 d D . P D 2
Ag7A Ag 0.3368(6) 0.8682(4) 0.4301(2) 0.081(3) Uani 0.35 1 d D . P C 1
C93A C 0.301(7) 0.937(4) 0.413(2) 0.06(2) Uani 0.35 1 d . U P C 1
N29A N 0.297(6) 0.9836(17) 0.4003(19) 0.07(2) Uani 0.35 1 d D U P C 1
N30A N 0.347(6) 0.760(4) 0.462(2) 0.12(3) Uani 0.35 1 d . U P C 1
C94A C 0.389(5) 0.7941(18) 0.445(2) 0.05(2) Uani 0.35 1 d D U P C 1
Ag7B Ag 0.4100(13) 0.8167(6) 0.4338(3) 0.075(4) Uani 0.2 1 d D . P E 2
C94B C 0.347(6) 0.760(4) 0.462(2) 0.12(3) Uani 0.2 1 d D U P E 2
N30B N 0.296(15) 0.748(7) 0.477(6) 0.12(4) Uani 0.2 1 d D U P E 2
C93B C 0.423(9) 0.899(3) 0.454(5) 0.12(5) Uani 0.2 1 d D U P E 2
N29B N 0.438(14) 0.938(5) 0.452(5) 0.13(5) Uani 0.2 1 d D U P E 2
O17S O 0.670(4) 0.517(2) 0.1217(13) 0.086(14) Uiso 0.5 1 d . . P F 2
Ag7C Ag 0.4904(14) 0.7312(6) 0.4464(4) 0.086(4) Uani 0.2 1 d D U P G 3
C93C C 0.606(6) 0.696(4) 0.423(3) 0.05(3) Uani 0.2 1 d D U P G 3
N30C N 0.300(5) 0.768(4) 0.478(3) 0.03(2) Uani 0.2 1 d D U P G 3
C94C C 0.366(5) 0.769(5) 0.450(4) 0.03(3) Uani 0.2 1 d D U P G 3
N29C N 0.698(6) 0.689(6) 0.423(4) 0.08(4) Uani 0.2 1 d D U P G 3
O5S O 0.265(5) 0.108(2) 0.3671(15) 0.097(16) Uiso 0.5 1 d . . P H 3
O4 O 0.0730(10) 0.5329(5) 0.2328(4) 0.028(3) Uani 1 1 d . . . . .
O8 O 0.2354(11) 0.6180(5) 0.2292(4) 0.032(3) Uani 1 1 d . . . . .
O5 O 0.3918(10) 0.5060(6) 0.2578(4) 0.029(3) Uani 1 1 d . . . . .
O2 O 0.1751(11) 0.5324(6) 0.1719(4) 0.033(3) Uani 1 1 d . . . . .
O3 O 0.1834(11) 0.4553(5) 0.2670(4) 0.031(3) Uani 1 1 d . . . . .
O7 O 0.3716(11) 0.5569(6) 0.1920(4) 0.035(3) Uani 1 1 d . . . . .
O1 O 0.2759(11) 0.4469(5) 0.2013(4) 0.035(4) Uani 1 1 d . . . . .
O16 O 0.4759(15) 0.5167(6) 0.4847(4) 0.045(4) Uani 1 1 d . U . . .
N4 N 0.0211(13) 0.5352(7) 0.2638(5) 0.032(4) Uani 1 1 d . . . . .
O13 O 0.3415(15) 0.5471(6) 0.4250(4) 0.044(4) Uani 1 1 d . . . . .
O15 O 0.3704(13) 0.4435(6) 0.4484(4) 0.034(3) Uani 1 1 d . . . . .
N13 N 0.2760(18) 0.5830(8) 0.4097(6) 0.047(6) Uani 1 1 d . . . . .
O10 O 0.3597(15) 0.5232(7) 0.5441(4) 0.048(4) Uani 1 1 d . . . . .
N8 N 0.2272(14) 0.6460(7) 0.1991(5) 0.033(4) Uani 1 1 d . . . . .
O14 O 0.1666(13) 0.4999(7) 0.4523(5) 0.049(4) Uani 1 1 d . . . . .
N3 N 0.1087(14) 0.4236(7) 0.2551(5) 0.033(4) Uani 1 1 d . . . . .
C6 C 0.2552(19) 0.4412(8) 0.1396(6) 0.035(5) Uani 1 1 d . . . . .
N2 N 0.3128(18) 0.4442(7) 0.1685(5) 0.039(4) Uani 1 1 d . . . . .
N1 N 0.1091(13) 0.4963(7) 0.1610(5) 0.028(4) Uani 1 1 d . . . . .
O6 O 0.2320(11) 0.5599(5) 0.2904(4) 0.029(3) Uani 1 1 d . . . . .
O9 O 0.2611(18) 0.4393(6) 0.5106(4) 0.054(5) Uani 1 1 d . . . . .
N6 N 0.3061(15) 0.5927(8) 0.3014(5) 0.038(4) Uani 1 1 d . . . . .
N5 N 0.3975(15) 0.4822(7) 0.2901(5) 0.034(4) Uani 1 1 d . . . . .
C15 C 0.0120(18) 0.4383(9) 0.2602(7) 0.038(5) Uani 1 1 d . . . . .
C25 C 0.4040(18) 0.5138(8) 0.3202(6) 0.034(5) Uani 1 1 d . . . . .
N7 N 0.4400(16) 0.5932(7) 0.2046(6) 0.041(5) Uani 1 1 d . . . . .
C40 C 0.1386(17) 0.6592(8) 0.1848(6) 0.030(5) Uani 1 1 d . . . . .
H40 H 0.0793 0.6458 0.1952 0.036 Uiso 1 1 calc R U . . .
N14 N 0.1686(15) 0.4768(8) 0.4208(5) 0.037(4) Uani 1 1 d . . . . .
N15 N 0.4355(17) 0.4067(7) 0.4615(6) 0.041(5) Uani 1 1 d . . . . .
C67 C 0.1643(18) 0.4818(11) 0.3583(6) 0.043(6) Uani 1 1 d . . . . .
H67 H 0.1645 0.5024 0.3376 0.052 Uiso 1 1 calc R U . . .
C5 C 0.1435(17) 0.4474(10) 0.1454(6) 0.034(5) Uani 1 1 d . . . . .
O11 O 0.323(2) 0.6080(7) 0.4838(5) 0.064(6) Uani 1 1 d . . . . .
C16 C -0.0098(17) 0.4895(10) 0.2790(6) 0.037(5) Uani 1 1 d . . . . .
O9S O 0.2048(19) 0.3138(10) 0.5500(6) 0.074(6) Uiso 1 1 d . . . . .
N16 N 0.5429(17) 0.5142(9) 0.4557(5) 0.046(5) Uani 1 1 d . . . . .
C20 C 0.0008(16) 0.5854(9) 0.2789(7) 0.037(5) Uani 1 1 d . . . . .
H20 H 0.024 0.6167 0.2678 0.044 Uiso 1 1 calc R U . . .
C35 C 0.4139(18) 0.6488(9) 0.2008(10) 0.058(9) Uani 1 1 d . . . . .
N10 N 0.419(2) 0.4838(10) 0.5574(5) 0.057(6) Uani 1 1 d . . . . .
C44 C 0.201(3) 0.4317(10) 0.6026(6) 0.058(8) Uani 1 1 d . . . . .
H44 H 0.2351 0.4285 0.6242 0.07 Uiso 1 1 calc R U . . .
C10 C 0.414(2) 0.4431(10) 0.1656(7) 0.044(6) Uani 1 1 d . . . . .
H10 H 0.455 0.4479 0.1854 0.052 Uiso 1 1 calc R U . . .
C65 C 0.187(2) 0.5660(10) 0.3943(8) 0.054(7) Uani 1 1 d . . . . .
N9 N 0.2079(19) 0.4392(7) 0.5404(5) 0.044(5) Uani 1 1 d . . . . .
C66 C 0.176(2) 0.5052(9) 0.3896(6) 0.042(6) Uani 1 1 d . . . . .
C1 C 0.0023(17) 0.5080(13) 0.1639(7) 0.050(7) Uani 1 1 d . . . . .
H1 H -0.019 0.5411 0.1729 0.059 Uiso 1 1 calc R U . . .
C24 C 0.4182(16) 0.4889(9) 0.3522(6) 0.037(5) Uani 1 1 d . . . . .
H24 H 0.4254 0.5098 0.3726 0.044 Uiso 1 1 calc R U . . .
C70 C 0.153(2) 0.4228(10) 0.4197(7) 0.044(6) Uani 1 1 d . . . . .
H70 H 0.1458 0.4036 0.4408 0.053 Uiso 1 1 calc R U . . .
C31 C 0.5209(16) 0.5783(10) 0.2192(7) 0.042(6) Uani 1 1 d . U . . .
H31 H 0.5305 0.5415 0.2226 0.05 Uiso 1 1 calc R U . . .
C61 C 0.298(3) 0.6348(10) 0.4107(7) 0.059(8) Uani 1 1 d . . . . .
H61 H 0.3576 0.6459 0.4217 0.071 Uiso 1 1 calc R U . . .
O14S O 0.7967(16) 0.5283(9) 0.2346(5) 0.065(5) Uiso 1 1 d . . . . .
C7 C 0.295(2) 0.4347(10) 0.1065(6) 0.047(6) Uani 1 1 d . . . . .
H7 H 0.2518 0.4329 0.0869 0.056 Uiso 1 1 calc R U . . .
O12 O 0.174(2) 0.5552(9) 0.5156(6) 0.087(8) Uani 1 1 d . . . . .
C30 C 0.290(3) 0.6468(10) 0.2974(7) 0.052(7) Uani 1 1 d . . . . .
H30 H 0.2302 0.6593 0.2868 0.062 Uiso 1 1 calc R U . . .
N17 N 0.3388(18) 1.0114(14) 0.1967(8) 0.072(8) Uani 1 1 d . . . . .
C11 C 0.1336(19) 0.3773(9) 0.2399(7) 0.044(6) Uani 1 1 d . . . . .
H11 H 0.2017 0.3675 0.2377 0.052 Uiso 1 1 calc R U . . .
C26 C 0.391(2) 0.5758(9) 0.3152(8) 0.045(6) Uani 1 1 d . . . . .
O7S O 0.1268(19) 0.3258(10) 0.4819(7) 0.073(6) Uiso 1 1 d . . . . .
C21 C 0.4035(16) 0.4294(8) 0.2913(6) 0.031(5) Uani 1 1 d . . . . .
H21 H 0.3988 0.4092 0.2706 0.037 Uiso 1 1 calc R U . . .
C19 C -0.050(2) 0.5889(12) 0.3082(7) 0.051(7) Uani 1 1 d . . . . .
H19 H -0.0602 0.6224 0.3189 0.062 Uiso 1 1 calc R U . . .
C23 C 0.4219(17) 0.4331(9) 0.3550(7) 0.037(5) Uani 1 1 d . . . . .
H23 H 0.4275 0.4159 0.3769 0.044 Uiso 1 1 calc R U . . .
C36 C 0.3172(19) 0.6621(8) 0.1839(7) 0.038(5) Uani 1 1 d . . . . .
N21 N 0.303(2) 0.9541(18) 0.3108(9) 0.098(12) Uani 1 1 d . . . . .
C76 C 0.571(2) 0.4667(11) 0.4425(7) 0.052(7) Uani 1 1 d . . . . .
N11 N 0.313(3) 0.6416(12) 0.5149(9) 0.082(9) Uani 1 1 d . . . . .
C9 C 0.457(2) 0.4341(11) 0.1311(8) 0.052(7) Uani 1 1 d . . . . .
H9 H 0.5276 0.4303 0.1284 0.063 Uiso 1 1 calc R U . . .
C81 C 0.337(2) 0.9646(14) 0.2016(8) 0.059(8) Uani 1 1 d . . . . .
N18 N 0.263(3) 0.7628(12) 0.2382(9) 0.088(10) Uani 1 1 d . . . . .
C12 C 0.055(3) 0.3427(10) 0.2271(9) 0.067(9) Uani 1 1 d . . . . .
H12 H 0.072 0.3099 0.2165 0.08 Uiso 1 1 calc R U . . .
C69 C 0.1467(19) 0.3970(10) 0.3888(7) 0.041(6) Uani 1 1 d . . . . .
H69 H 0.1392 0.3597 0.3886 0.05 Uiso 1 1 calc R U . . .
C39 C 0.130(2) 0.6904(9) 0.1564(7) 0.043(6) Uani 1 1 d . . . . .
H39 H 0.0665 0.6994 0.1472 0.051 Uiso 1 1 calc R U . . .
C17 C -0.070(2) 0.4923(11) 0.3086(8) 0.053(7) Uani 1 1 d . . . . .
H17 H -0.0966 0.4607 0.3182 0.063 Uiso 1 1 calc R U . . .
C38 C 0.221(2) 0.7098(9) 0.1406(6) 0.048(7) Uani 1 1 d . . . . .
H38 H 0.2173 0.7329 0.1211 0.058 Uiso 1 1 calc R U . . .
C46 C 0.369(3) 0.4383(11) 0.5709(7) 0.063(9) Uani 1 1 d . . . . .
C45 C 0.256(3) 0.4382(9) 0.5714(6) 0.047(6) Uani 1 1 d . . . . .
C41 C 0.105(3) 0.4379(12) 0.5372(8) 0.058(7) Uani 1 1 d . . . . .
H41 H 0.0732 0.4414 0.5152 0.069 Uiso 1 1 calc R U . . .
O12S O 0.708(2) 0.6252(12) 0.3292(8) 0.095(8) Uiso 1 1 d . . . . .
C4 C 0.065(2) 0.4109(10) 0.1338(7) 0.049(7) Uani 1 1 d . . . . .
H4 H 0.0855 0.3786 0.1233 0.059 Uiso 1 1 calc R U . . .
C22 C 0.4170(19) 0.4040(10) 0.3235(6) 0.039(5) Uani 1 1 d . . . . .
H22 H 0.4229 0.3666 0.3242 0.047 Uiso 1 1 calc R U . . .
C72 C 0.458(2) 0.3236(10) 0.4904(7) 0.048(6) Uani 1 1 d . . . . .
H72 H 0.4287 0.2922 0.4995 0.058 Uiso 1 1 calc R U . . .
C71 C 0.404(2) 0.3604(9) 0.4776(7) 0.044(6) Uani 1 1 d . . . . .
H71 H 0.334 0.3556 0.4793 0.053 Uiso 1 1 calc R U . . .
C68 C 0.152(3) 0.4256(12) 0.3565(7) 0.056(8) Uani 1 1 d . . . . .
H68 H 0.1469 0.4078 0.3348 0.067 Uiso 1 1 calc R U . . .
C85 C 0.348(2) 0.9150(16) 0.3009(10) 0.074(10) Uani 1 1 d . . . . .
C14 C -0.065(3) 0.4056(11) 0.2476(8) 0.063(8) Uani 1 1 d . . . . .
H14 H -0.1323 0.416 0.2508 0.076 Uiso 1 1 calc R U . . .
C86 C 0.562(3) 0.8148(12) 0.2596(10) 0.070(10) Uani 1 1 d . . . . .
O18S O 0.080(2) 0.7134(12) 0.2712(8) 0.095(8) Uiso 1 1 d . . . . .
C32 C 0.600(2) 0.6145(12) 0.2309(9) 0.060(7) Uani 1 1 d . U . . .
H32 H 0.6642 0.6027 0.2381 0.072 Uiso 1 1 calc R U . . .
C37 C 0.312(3) 0.6950(9) 0.1535(8) 0.057(8) Uani 1 1 d . . . . .
H37 H 0.3714 0.7065 0.1424 0.069 Uiso 1 1 calc R U . . .
C27 C 0.466(3) 0.6079(10) 0.3277(9) 0.069(10) Uani 1 1 d . . . . .
H27 H 0.524 0.5933 0.3381 0.083 Uiso 1 1 calc R U . . .
C62 C 0.233(3) 0.6739(12) 0.3956(9) 0.076(11) Uani 1 1 d . . . . .
H62 H 0.2503 0.7104 0.3964 0.091 Uiso 1 1 calc R U . . .
C55 C 0.220(4) 0.6582(14) 0.5229(15) 0.100(15) Uani 1 1 d . . . . .
C78 C 0.664(2) 0.5147(18) 0.3956(9) 0.079(11) Uani 1 1 d . . . . .
H78 H 0.7074 0.5141 0.376 0.095 Uiso 1 1 calc R U . . .
C8 C 0.394(3) 0.4310(13) 0.1020(8) 0.071(11) Uani 1 1 d . . . . .
H8 H 0.4211 0.4264 0.0794 0.085 Uiso 1 1 calc R U . . .
O16S O 0.877(2) 0.6117(12) 0.1962(8) 0.096(8) Uiso 1 1 d . . . . .
C63 C 0.147(3) 0.6573(14) 0.3802(12) 0.094(14) Uani 1 1 d . . . . .
H63 H 0.1006 0.6821 0.371 0.113 Uiso 1 1 calc R U . . .
C82 C 0.286(2) 0.8065(15) 0.2282(10) 0.070(10) Uani 1 1 d . . . . .
C77 C 0.629(3) 0.4643(16) 0.4119(8) 0.076(11) Uani 1 1 d . . . . .
H77 H 0.6454 0.4312 0.4018 0.091 Uiso 1 1 calc R U . . .
C73 C 0.566(3) 0.3315(13) 0.4905(8) 0.066(9) Uani 1 1 d . . . . .
H73 H 0.6099 0.307 0.5012 0.079 Uiso 1 1 calc R U . . .
C48 C 0.531(4) 0.4026(18) 0.5859(11) 0.091(12) Uani 1 1 d . U . . .
H48 H 0.5695 0.3746 0.5955 0.109 Uiso 1 1 calc R U . . .
C43 C 0.099(3) 0.4299(12) 0.6022(8) 0.067(10) Uani 1 1 d . . . . .
H43 H 0.0627 0.4278 0.6234 0.081 Uiso 1 1 calc R U . . .
C64 C 0.128(4) 0.6043(14) 0.3783(9) 0.087(13) Uani 1 1 d . . . . .
H64 H 0.072 0.5928 0.3653 0.105 Uiso 1 1 calc R U . . .
C50 C 0.527(3) 0.4887(19) 0.5582(9) 0.086(13) Uani 1 1 d . . . . .
H50 H 0.5593 0.5191 0.5489 0.103 Uiso 1 1 calc R U . . .
O13S O 0.764(3) 0.7064(16) 0.2848(11) 0.143(13) Uiso 1 1 d . . . . .
C80 C 0.566(2) 0.5616(11) 0.4396(7) 0.045(6) Uani 1 1 d . U . . .
H80 H 0.5375 0.5936 0.4481 0.054 Uiso 1 1 calc R U . . .
C29 C 0.364(3) 0.6830(11) 0.3094(8) 0.073(11) Uani 1 1 d . . . . .
H29 H 0.3519 0.7198 0.3069 0.088 Uiso 1 1 calc R U . . .
O10S O 0.025(2) 0.2935(11) 0.5818(7) 0.088(8) Uiso 1 1 d . . . . .
O6S O 0.220(4) 0.2563(18) 0.4398(12) 0.160(16) Uiso 1 1 d . . . . .
N22 N 0.621(3) 0.7990(11) 0.2432(9) 0.085(10) Uani 1 1 d . . . . .
N12 N 0.114(3) 0.5909(14) 0.4986(8) 0.087(10) Uani 1 1 d . . . . .
C33 C 0.5704(18) 0.6710(13) 0.2305(14) 0.092(15) Uani 1 1 d . . . . .
H33 H 0.6109 0.697 0.2414 0.11 Uiso 1 1 calc R U . . .
C74 C 0.601(2) 0.3775(14) 0.4738(8) 0.064(8) Uani 1 1 d . . . . .
H74 H 0.6713 0.3823 0.4713 0.076 Uiso 1 1 calc R U . . .
C3 C -0.039(3) 0.4209(16) 0.1373(7) 0.067(10) Uani 1 1 d . . . . .
H3 H -0.0875 0.3964 0.1295 0.08 Uiso 1 1 calc R U . . .
C47 C 0.427(3) 0.3972(15) 0.5854(7) 0.067(9) Uani 1 1 d . . . . .
H47 H 0.3965 0.3665 0.5947 0.08 Uiso 1 1 calc R U . . .
O15S O 0.915(3) 0.7095(15) 0.2332(10) 0.129(12) Uiso 1 1 d . . . . .
C18 C -0.0908(19) 0.5404(13) 0.3243(9) 0.065(9) Uani 1 1 d . . . . .
H18 H -0.1303 0.5422 0.3448 0.078 Uiso 1 1 calc R U . . .
C42 C 0.046(4) 0.4310(13) 0.5696(8) 0.086(14) Uani 1 1 d . . . . .
H42 H -0.025 0.4275 0.5688 0.103 Uiso 1 1 calc R U . . .
C51 C 0.401(3) 0.6512(15) 0.5291(10) 0.076(9) Uani 1 1 d . U . . .
H51 H 0.4613 0.6358 0.5213 0.091 Uiso 1 1 calc R U . . .
C56 C 0.134(4) 0.6401(17) 0.5034(11) 0.092(13) Uani 1 1 d . . . . .
C52 C 0.394(4) 0.6904(14) 0.5600(11) 0.088(13) Uani 1 1 d . . . . .
H52 H 0.4514 0.7029 0.5721 0.105 Uiso 1 1 calc R U . . .
O11S O 0.853(4) 0.644(2) 0.3846(12) 0.120(15) Uiso 0.75 1 d . . P . .
C79 C 0.633(2) 0.5625(16) 0.4098(8) 0.070(10) Uani 1 1 d . . . . .
H79 H 0.6546 0.5951 0.4002 0.084 Uiso 1 1 calc R U . . .
C75 C 0.537(3) 0.4161(12) 0.4607(8) 0.061(8) Uani 1 1 d . . . . .
C60 C 0.015(3) 0.5716(17) 0.4835(11) 0.087(11) Uani 1 1 d . U . . .
H60 H -0.0052 0.5356 0.4848 0.104 Uiso 1 1 calc R U . . .
C13 C -0.044(3) 0.3577(12) 0.2304(12) 0.094(15) Uani 1 1 d . . . . .
H13 H -0.0959 0.3363 0.2213 0.113 Uiso 1 1 calc R U . . .
O8S O 0.416(4) 0.182(2) 0.4773(14) 0.19(2) Uiso 1 1 d . . . . .
C2 C -0.066(2) 0.4718(18) 0.1537(8) 0.077(11) Uani 1 1 d . . . . .
H2 H -0.1347 0.4793 0.1573 0.092 Uiso 1 1 calc R U . . .
C28 C 0.453(3) 0.6668(14) 0.3245(10) 0.078(11) Uani 1 1 d . . . . .
H28 H 0.5022 0.6911 0.3323 0.093 Uiso 1 1 calc R U . . .
C49 C 0.582(4) 0.448(2) 0.5728(9) 0.101(15) Uani 1 1 d . . . . .
H49 H 0.6531 0.4502 0.5741 0.121 Uiso 1 1 calc R U . . .
C58 C -0.016(5) 0.662(2) 0.4685(15) 0.122(18) Uani 1 1 d . U . . .
H58 H -0.0582 0.6873 0.4575 0.147 Uiso 1 1 calc R U . . .
O4S O 0.059(6) 0.234(3) 0.3998(18) 0.12(2) Uiso 0.5 1 d . . P . .
Ag4A Ag 0.1105(6) 0.8954(3) 0.07524(19) 0.0495(15) Uani 0.5 1 d . U P A 1
C88 C 0.124(4) 0.8075(16) 0.0634(14) 0.098(18) Uani 0.75 1 d D U P A 1
N24 N 0.151(5) 0.767(2) 0.0602(16) 0.114(18) Uani 0.75 1 d . U P A 1
C87 C 0.096(4) 0.9658(12) 0.0854(14) 0.082(12) Uani 0.75 1 d D U P A 1
N23 N 0.089(3) 1.0171(19) 0.0904(10) 0.078(9) Uani 0.75 1 d . U P A 1
Ag4B Ag 0.0876(10) 0.8752(7) 0.0814(4) 0.059(4) Uani 0.25 1 d D U P A 1
C34 C 0.480(2) 0.6855(14) 0.2134(9) 0.064(8) Uani 1 1 d . U . . .
H34 H 0.4644 0.7219 0.2107 0.077 Uiso 1 1 calc R U . . .
C57 C 0.072(4) 0.682(2) 0.4846(13) 0.100(13) Uani 1 1 d . U . . .
H57 H 0.0897 0.7185 0.4838 0.12 Uiso 1 1 calc R U . . .
C53 C 0.295(4) 0.7061(15) 0.5689(12) 0.101(16) Uani 1 1 d . . . . .
H53 H 0.2885 0.7309 0.5874 0.121 Uiso 1 1 calc R U . . .
O3S O 0.335(3) 0.3041(18) 0.3931(12) 0.065(11) Uiso 0.5 1 d . . P . .
C54 C 0.208(6) 0.6898(16) 0.5541(12) 0.16(3) Uani 1 1 d . . . . .
H54 H 0.1448 0.6983 0.5635 0.187 Uiso 1 1 calc R U . . .
O2S O 0.324(4) 0.267(2) 0.3280(13) 0.081(14) Uiso 0.5 1 d . . P . .
Ag6A Ag 0.5328(11) 0.8061(4) 0.3532(3) 0.130(5) Uani 0.5 1 d D . P I 1
C91A C 0.694(2) 0.803(3) 0.343(2) 0.075(15) Uani 0.5 1 d D U P I 1
N27A N 0.774(3) 0.798(3) 0.3427(17) 0.079(14) Uani 0.5 1 d D U P I 1
N28A N 0.274(2) 0.808(3) 0.3614(19) 0.084(19) Uani 0.5 1 d D U P I 1
C92A C 0.3681(8) 0.8094(2) 0.35727(19) 0.112(2) Uani 0.5 1 d D U P I 1
Ag6B Ag 0.3681(8) 0.8094(2) 0.35727(19) 0.112(2) Uani 0.5 1 d D . P E 2
N27B N 0.606(2) 0.7929(14) 0.3584(10) 0.023(7) Uani 0.5 1 d D U P E 2
C92B C 0.222(3) 0.803(4) 0.351(3) 0.11(2) Uani 0.5 1 d D U P E 2
N28B N 0.147(3) 0.780(3) 0.338(2) 0.11(2) Uani 0.5 1 d D U P E 2
C91B C 0.5242(18) 0.808(3) 0.3493(16) 0.019(10) Uani 0.5 1 d D U P E 2
C59 C -0.047(4) 0.612(2) 0.4667(15) 0.123(18) Uani 1 1 d . U . . .
H59 H -0.107 0.6032 0.455 0.148 Uiso 1 1 calc R U . . .

loop_
_atom_site_aniso_label
_atom_site_aniso_U_11
_atom_site_aniso_U_22
_atom_site_aniso_U_33
_atom_site_aniso_U_23
_atom_site_aniso_U_13
_atom_site_aniso_U_12
Yb1 0.0335(4) 0.0179(4) 0.0302(4) 0.0026(3) -0.0023(4) 0.0016(4)
Yb2 0.0942(9) 0.0233(5) 0.0291(5) -0.0012(4) -0.0065(6) 0.0004(5)
Ag1 0.0438(11) 0.0661(13) 0.0556(12) -0.0140(10) -0.0090(10) 0.0133(10)
Ag3 0.0651(15) 0.0554(13) 0.0661(14) 0.0029(11) -0.0108(12) -0.0177(11)
Ag2A 0.37(3) 0.043(6) 0.078(6) -0.009(4) -0.058(13) -0.025(12)
C84A 0.054(18) 0.051(18) 0.056(18) -0.004(13) 0.003(13) 0.014(13)
N20A 0.09(2) 0.09(2) 0.09(2) -0.001(14) -0.001(14) 0.003(14)
C83A 0.040(17) 0.047(17) 0.048(17) 0.000(13) 0.009(13) -0.010(13)
N19A 0.063(19) 0.057(18) 0.068(19) -0.004(13) -0.012(13) -0.012(13)
Ag2B 0.174(9) 0.034(4) 0.088(8) -0.015(4) -0.091(7) 0.028(5)
C84B 0.07(2) 0.07(2) 0.07(2) 0.000(14) 0.005(14) -0.005(14)
N20B 0.076(19) 0.067(19) 0.066(19) -0.004(13) -0.007(13) 0.011(13)
C83B 0.033(15) 0.032(14) 0.023(13) -0.002(11) -0.001(12) -0.006(12)
N19B 0.059(18) 0.047(17) 0.060(18) 0.001(13) -0.004(13) -0.007(13)
Ag5 0.052(3) 0.118(4) 0.070(3) -0.036(3) 0.014(3) 0.007(3)
N26 0.20(6) 0.20(6) 0.20(6) -0.003(14) 0.003(14) 0.001(14)
N25 0.073(19) 0.078(19) 0.067(18) -0.009(13) 0.014(13) 0.008(13)
C90 0.058(19) 0.08(2) 0.069(19) -0.003(13) 0.005(13) 0.011(13)
C89 0.08(2) 0.08(2) 0.06(2) -0.007(13) -0.001(13) 0.004(14)
Ag7A 0.052(4) 0.117(7) 0.075(5) -0.045(5) 0.008(4) 0.001(4)
C93A 0.06(2) 0.06(2) 0.06(2) 0.001(14) 0.000(14) 0.001(14)
N29A 0.06(2) 0.08(2) 0.07(2) -0.004(14) 0.003(13) 0.000(14)
N30A 0.12(3) 0.12(3) 0.12(3) 0.004(10) -0.004(10) -0.001(10)
C94A 0.05(2) 0.05(2) 0.05(2) -0.001(7) 0.001(7) 0.001(7)
Ag7B 0.106(11) 0.063(8) 0.057(7) 0.010(6) -0.014(7) -0.042(8)
C94B 0.12(3) 0.12(3) 0.12(3) 0.004(10) -0.004(10) -0.001(10)
N30B 0.12(4) 0.12(4) 0.12(4) 0.000(7) 0.000(7) 0.001(7)
C93B 0.12(5) 0.12(5) 0.12(5) 0.000(7) 0.000(7) 0.000(7)
N29B 0.13(5) 0.13(5) 0.13(5) 0.000(7) 0.000(7) 0.000(7)
Ag7C 0.127(10) 0.059(7) 0.072(7) -0.003(6) -0.005(7) -0.039(7)
C93C 0.05(3) 0.04(3) 0.05(3) 0.000(14) 0.000(14) 0.000(14)
N30C 0.04(2) 0.03(2) 0.03(2) -0.002(14) 0.002(14) -0.003(14)
C94C 0.04(3) 0.04(3) 0.03(3) -0.001(14) 0.003(14) -0.006(14)
N29C 0.08(4) 0.08(4) 0.08(4) -0.001(7) 0.001(7) 0.000(7)
O4 0.031(7) 0.027(7) 0.026(6) 0.015(6) -0.012(6) -0.008(6)
O8 0.046(9) 0.018(6) 0.033(7) 0.006(6) -0.010(7) 0.010(6)
O5 0.020(7) 0.034(8) 0.032(7) 0.000(6) -0.010(6) 0.005(6)
O2 0.032(8) 0.030(8) 0.038(8) 0.004(6) 0.006(6) 0.000(7)
O3 0.035(7) 0.027(7) 0.032(7) 0.013(6) -0.007(7) -0.005(6)
O7 0.025(7) 0.022(7) 0.057(10) 0.013(7) 0.004(7) -0.006(6)
O1 0.039(9) 0.014(6) 0.051(9) -0.001(6) -0.003(7) 0.013(6)
O16 0.081(10) 0.031(7) 0.022(6) -0.004(6) 0.000(7) -0.009(7)
N4 0.032(9) 0.029(9) 0.036(10) 0.002(7) -0.005(8) 0.001(7)
O13 0.067(12) 0.029(8) 0.036(8) 0.004(7) -0.006(8) 0.004(8)
O15 0.048(9) 0.025(8) 0.029(7) -0.006(6) -0.006(7) 0.006(7)
N13 0.069(16) 0.022(9) 0.051(12) 0.020(8) -0.004(11) 0.001(9)
O10 0.087(13) 0.022(8) 0.035(8) -0.004(7) 0.008(8) -0.015(9)
N8 0.042(11) 0.020(8) 0.036(9) 0.001(7) -0.001(8) 0.013(7)
O14 0.038(10) 0.049(10) 0.060(11) 0.011(8) -0.002(8) -0.001(8)
N3 0.032(9) 0.018(8) 0.048(11) 0.007(7) 0.006(8) -0.008(7)
C6 0.029(10) 0.025(10) 0.050(13) 0.003(9) -0.008(11) 0.007(10)
N2 0.062(13) 0.019(8) 0.036(10) -0.001(7) 0.004(10) -0.008(9)
N1 0.023(9) 0.030(9) 0.032(9) -0.005(7) -0.004(7) -0.002(7)
O6 0.035(8) 0.016(6) 0.036(7) -0.002(5) -0.020(6) 0.000(6)
O9 0.102(15) 0.028(8) 0.030(8) -0.005(6) -0.002(10) -0.011(10)
N6 0.036(10) 0.035(10) 0.044(11) -0.006(8) -0.011(9) -0.007(9)
N5 0.048(11) 0.016(8) 0.038(9) 0.007(8) -0.011(8) 0.001(8)
C15 0.034(12) 0.027(11) 0.055(15) 0.016(10) 0.003(10) 0.002(9)
C25 0.043(12) 0.018(10) 0.041(12) -0.008(9) -0.011(10) -0.005(9)
N7 0.042(11) 0.025(10) 0.054(12) 0.006(9) 0.003(10) 0.003(8)
C40 0.035(12) 0.024(10) 0.030(10) -0.003(8) -0.006(9) -0.001(8)
N14 0.046(11) 0.036(10) 0.030(9) 0.006(8) -0.013(8) -0.003(10)
N15 0.049(12) 0.019(9) 0.053(12) 0.003(8) -0.009(10) -0.001(8)
C67 0.037(12) 0.054(15) 0.038(12) 0.022(12) -0.007(9) -0.005(12)
C5 0.027(11) 0.044(13) 0.031(11) 0.007(10) -0.008(9) -0.005(9)
O11 0.116(18) 0.041(10) 0.035(9) -0.004(8) -0.010(12) -0.015(11)
C16 0.030(11) 0.041(13) 0.041(13) 0.007(10) 0.006(9) -0.012(9)
N16 0.051(12) 0.050(13) 0.037(10) -0.002(10) -0.008(9) -0.015(10)
C20 0.026(10) 0.027(11) 0.057(15) 0.007(10) -0.001(10) -0.010(8)
C35 0.028(12) 0.009(10) 0.14(3) 0.007(13) 0.009(14) 0.000(8)
N10 0.094(19) 0.043(13) 0.034(10) 0.005(10) -0.011(11) -0.014(13)
C44 0.11(3) 0.039(14) 0.027(12) -0.002(10) 0.003(14) -0.030(16)
C10 0.049(15) 0.039(14) 0.043(14) 0.004(11) -0.004(12) 0.007(11)
C65 0.056(17) 0.033(13) 0.074(19) 0.009(13) -0.004(16) 0.003(13)
N9 0.079(16) 0.022(9) 0.030(10) -0.004(7) 0.010(10) 0.008(9)
C66 0.052(15) 0.034(12) 0.039(12) 0.007(9) -0.009(11) -0.010(11)
C1 0.019(11) 0.09(2) 0.042(13) 0.001(13) -0.005(10) 0.013(12)
C24 0.027(11) 0.036(12) 0.048(13) -0.010(10) -0.012(10) 0.006(9)
C70 0.048(14) 0.040(13) 0.046(14) 0.012(11) -0.006(11) -0.017(11)
C31 0.021(8) 0.039(10) 0.067(12) 0.010(9) -0.003(8) -0.017(8)
C61 0.10(2) 0.029(12) 0.051(15) 0.005(11) -0.017(16) -0.019(14)
C7 0.075(19) 0.036(12) 0.030(11) 0.009(10) -0.006(12) 0.010(12)
O12 0.14(2) 0.070(14) 0.052(12) -0.006(11) 0.002(15) 0.050(16)
C30 0.09(2) 0.028(12) 0.039(13) 0.007(10) -0.019(13) -0.009(12)
N17 0.031(12) 0.11(3) 0.079(18) -0.021(18) 0.001(11) -0.007(14)
C11 0.039(13) 0.021(11) 0.071(18) -0.001(11) 0.000(12) 0.000(9)
C26 0.047(14) 0.022(11) 0.067(17) -0.017(11) -0.006(13) -0.006(10)
C21 0.027(10) 0.017(9) 0.049(13) 0.003(9) -0.008(9) 0.005(8)
C19 0.045(15) 0.054(16) 0.055(16) -0.010(13) 0.008(13) 0.029(13)
C23 0.031(11) 0.030(11) 0.050(14) 0.006(10) -0.007(10) 0.004(9)
C36 0.035(12) 0.019(10) 0.060(14) -0.004(9) 0.004(11) 0.012(9)
N21 0.041(15) 0.16(4) 0.10(2) 0.02(2) -0.021(16) 0.02(2)
C76 0.065(17) 0.042(15) 0.048(14) 0.003(12) -0.013(13) -0.028(13)
N11 0.10(2) 0.071(19) 0.079(19) 0.027(17) -0.01(2) -0.019(19)
C9 0.051(16) 0.040(15) 0.065(18) 0.015(13) 0.008(14) 0.018(12)
C81 0.055(18) 0.06(2) 0.059(18) -0.002(15) -0.008(14) 0.006(15)
N18 0.09(2) 0.062(17) 0.12(3) -0.018(17) -0.05(2) 0.009(16)
C12 0.11(3) 0.022(12) 0.07(2) -0.007(13) -0.01(2) 0.005(14)
C69 0.042(14) 0.037(13) 0.045(14) 0.009(11) -0.004(11) -0.005(10)
C39 0.050(15) 0.025(11) 0.053(15) 0.003(10) 0.004(12) 0.015(10)
C17 0.042(15) 0.042(15) 0.074(19) 0.006(13) 0.005(14) 0.014(11)
C38 0.09(2) 0.023(11) 0.033(12) -0.004(9) 0.002(12) 0.001(12)
C46 0.12(3) 0.037(15) 0.034(14) 0.014(11) -0.006(16) -0.002(16)
C45 0.080(19) 0.022(10) 0.041(13) -0.006(9) 0.012(15) -0.003(13)
C41 0.067(19) 0.061(19) 0.045(15) -0.007(13) -0.005(14) 0.008(15)
C4 0.067(18) 0.031(13) 0.050(15) -0.006(11) -0.009(14) -0.015(12)
C22 0.045(14) 0.040(13) 0.033(12) 0.015(10) -0.007(10) 0.012(10)
C72 0.061(17) 0.029(12) 0.055(16) 0.008(11) -0.001(13) 0.005(11)
C71 0.056(15) 0.019(10) 0.059(16) 0.003(10) 0.014(13) -0.012(10)
C68 0.08(2) 0.052(16) 0.032(12) -0.006(11) -0.001(13) -0.009(15)
C85 0.040(17) 0.09(3) 0.09(3) 0.03(2) -0.031(17) -0.011(17)
C14 0.08(2) 0.042(16) 0.064(18) -0.003(13) -0.002(17) -0.021(15)
C86 0.10(3) 0.030(15) 0.08(2) -0.009(14) 0.02(2) 0.007(16)
C32 0.037(10) 0.054(11) 0.089(13) -0.005(11) -0.008(10) -0.022(9)
C37 0.07(2) 0.018(11) 0.08(2) 0.011(12) 0.009(18) -0.013(13)
C27 0.10(3) 0.023(13) 0.09(2) 0.005(13) -0.05(2) -0.027(14)
C62 0.12(3) 0.035(15) 0.08(2) 0.016(14) 0.01(2) 0.004(18)
C55 0.11(4) 0.040(18) 0.15(4) 0.00(2) 0.01(3) 0.004(19)
C78 0.054(19) 0.11(3) 0.07(2) 0.02(2) -0.003(16) -0.05(2)
C8 0.12(3) 0.055(18) 0.038(15) 0.005(13) 0.027(18) 0.04(2)
C63 0.11(3) 0.05(2) 0.12(3) 0.02(2) -0.06(3) 0.03(2)
C82 0.048(16) 0.08(2) 0.08(2) -0.05(2) -0.022(16) 0.020(15)
C77 0.09(2) 0.10(3) 0.039(15) 0.008(16) -0.023(16) -0.03(2)
C73 0.07(2) 0.064(19) 0.07(2) 0.011(15) -0.019(16) 0.033(16)
C48 0.100(17) 0.092(16) 0.079(15) 0.011(12) -0.012(12) 0.003(12)
C43 0.11(3) 0.040(15) 0.050(17) -0.016(13) 0.022(18) -0.031(17)
C64 0.14(4) 0.06(2) 0.06(2) 0.031(17) -0.04(2) -0.02(2)
C50 0.09(3) 0.11(3) 0.049(18) 0.02(2) -0.028(19) -0.05(2)
C80 0.043(8) 0.046(8) 0.046(8) -0.002(6) 0.006(6) -0.010(6)
C29 0.13(3) 0.029(14) 0.061(18) -0.011(13) -0.04(2) -0.008(16)
N22 0.13(3) 0.032(14) 0.09(2) -0.007(14) -0.01(2) -0.019(16)
N12 0.10(3) 0.08(2) 0.08(2) -0.020(17) -0.013(19) 0.05(2)
C33 0.013(11) 0.062(19) 0.20(4) -0.05(3) -0.001(19) -0.009(11)
C74 0.037(15) 0.09(2) 0.064(19) 0.010(17) -0.010(13) 0.000(15)
C3 0.06(2) 0.10(3) 0.036(14) 0.010(16) -0.010(14) -0.029(19)
C47 0.07(2) 0.09(2) 0.039(15) 0.029(16) -0.002(14) -0.006(18)
C18 0.024(12) 0.08(2) 0.09(2) 0.023(17) 0.021(13) 0.028(13)
C42 0.16(4) 0.048(18) 0.045(17) -0.019(14) 0.03(2) -0.04(2)
C51 0.083(14) 0.065(13) 0.080(14) 0.016(11) 0.002(12) -0.017(11)
C56 0.12(4) 0.06(2) 0.09(3) 0.00(2) -0.02(3) -0.02(2)
C52 0.13(4) 0.05(2) 0.08(2) 0.009(18) 0.02(3) -0.02(2)
C79 0.062(19) 0.09(3) 0.056(18) -0.004(17) 0.015(15) -0.060(19)
C75 0.09(3) 0.043(16) 0.047(16) 0.000(12) -0.015(16) -0.014(16)
C60 0.084(15) 0.079(15) 0.097(15) -0.001(12) -0.007(12) 0.015(12)
C13 0.12(3) 0.025(14) 0.14(4) 0.023(19) -0.07(3) -0.005(16)
C2 0.043(16) 0.13(3) 0.056(17) -0.02(2) -0.005(13) 0.05(2)
C28 0.10(3) 0.055(19) 0.08(2) -0.028(17) -0.04(2) -0.010(18)
C49 0.09(3) 0.17(5) 0.047(19) -0.01(2) 0.005(19) -0.03(3)
C58 0.13(2) 0.12(2) 0.12(2) 0.004(13) -0.003(13) 0.002(13)
Ag4A 0.041(3) 0.068(4) 0.039(3) 0.001(3) -0.003(2) -0.004(3)
C88 0.09(4) 0.10(3) 0.10(4) 0.02(3) -0.06(3) -0.01(3)
N24 0.12(2) 0.11(2) 0.11(2) -0.002(13) -0.006(13) 0.001(13)
C87 0.072(17) 0.092(14) 0.081(17) 0.005(13) -0.003(13) -0.002(13)
N23 0.064(14) 0.092(13) 0.077(14) 0.001(12) -0.004(11) -0.003(12)
Ag4B 0.035(7) 0.094(11) 0.049(7) 0.007(7) -0.004(5) 0.022(6)
C34 0.061(10) 0.060(10) 0.073(10) 0.002(7) -0.001(7) -0.004(7)
C57 0.097(17) 0.095(17) 0.109(17) 0.005(13) 0.008(13) 0.018(13)
C53 0.16(5) 0.05(2) 0.09(3) -0.026(19) 0.01(3) 0.02(2)
C54 0.33(10) 0.05(2) 0.09(3) -0.04(2) -0.09(5) 0.02(4)
Ag6A 0.284(15) 0.028(3) 0.077(6) -0.009(3) -0.006(7) -0.021(6)
C91A 0.081(16) 0.069(19) 0.074(19) -0.003(13) -0.002(14) 0.001(14)
N27A 0.080(15) 0.078(16) 0.080(16) 0.000(7) -0.002(7) -0.002(7)
N28A 0.08(2) 0.08(2) 0.09(2) 0.000(13) 0.008(13) -0.011(13)
C92A 0.182(7) 0.055(3) 0.098(4) 0.000(3) -0.020(5) -0.013(4)
Ag6B 0.182(7) 0.055(3) 0.098(4) 0.000(3) -0.020(5) -0.013(4)
N27B 0.036(11) 0.010(12) 0.025(12) -0.003(10) -0.006(10) -0.009(10)
C92B 0.11(2) 0.11(3) 0.11(3) 0.004(14) -0.004(14) 0.001(14)
N28B 0.11(2) 0.10(2) 0.11(2) 0.005(14) -0.006(14) 0.008(13)
C91B 0.022(11) 0.020(16) 0.014(15) 0.001(12) 0.010(11) -0.001(11)
C59 0.11(2) 0.13(2) 0.13(2) -0.001(13) -0.001(13) -0.004(13)

loop_
_atom_type_symbol
_atom_type_description
_atom_type_scat_dispersion_real
_atom_type_scat_dispersion_imag
_atom_type_scat_source
C C 0.0033 0.0016 'International Tables Vol C Tables 4.2.6.8 and 6.1.1.4'
H H 0 0 'International Tables Vol C Tables 4.2.6.8 and 6.1.1.4'
Ag Ag -0.8971 1.1015 'International Tables Vol C Tables 4.2.6.8 and 6.1.1.4'
N N 0.0061 0.0033 'International Tables Vol C Tables 4.2.6.8 and 6.1.1.4'
O O 0.0106 0.006 'International Tables Vol C Tables 4.2.6.8 and 6.1.1.4'
Yb Yb -0.385 5.5486 'International Tables Vol C Tables 4.2.6.8 and 6.1.1.4'

loop_
_geom_angle_atom_site_label_1
_geom_angle_atom_site_label_2
_geom_angle_atom_site_label_3
_geom_angle
_geom_angle_site_symmetry_1
_geom_angle_site_symmetry_3
_geom_angle_publ_flag
O4 Yb1 O5 149.1(5) . . ?
O4 Yb1 O1 106.0(5) . . ?
O5 Yb1 O1 82.5(5) . . ?
O4 Yb1 O8 83.0(5) . . ?
O5 Yb1 O8 105.2(5) . . ?
O1 Yb1 O8 148.8(5) . . ?
O4 Yb1 O7 135.6(5) . . ?
O5 Yb1 O7 74.5(5) . . ?
O1 Yb1 O7 81.3(5) . . ?
O8 Yb1 O7 72.1(5) . . ?
O4 Yb1 O3 72.8(5) . . ?
O5 Yb1 O3 81.8(5) . . ?
O1 Yb1 O3 73.1(5) . . ?
O8 Yb1 O3 137.4(5) . . ?
O7 Yb1 O3 147.1(5) . . ?
O4 Yb1 O2 70.1(5) . . ?
O5 Yb1 O2 139.5(5) . . ?
O1 Yb1 O2 71.7(5) . . ?
O8 Yb1 O2 84.1(5) . . ?
O7 Yb1 O2 71.2(5) . . ?
O3 Yb1 O2 117.9(5) . . ?
O4 Yb1 O6 82.8(5) . . ?
O5 Yb1 O6 72.6(5) . . ?
O1 Yb1 O6 139.4(5) . . ?
O8 Yb1 O6 70.5(5) . . ?
O7 Yb1 O6 120.2(5) . . ?
O3 Yb1 O6 72.0(5) . . ?
O2 Yb1 O6 144.9(5) . . ?
O16 Yb2 O11 86.4(8) . . ?
O16 Yb2 O14 148.1(6) . . ?
O11 Yb2 O14 104.2(7) . . ?
O16 Yb2 O9 106.0(7) . . ?
O11 Yb2 O9 149.0(7) . . ?
O14 Yb2 O9 80.3(7) . . ?
O16 Yb2 O13 81.8(6) . . ?
O11 Yb2 O13 71.4(6) . . ?
O14 Yb2 O13 73.8(6) . . ?
O9 Yb2 O13 137.5(5) . . ?
O16 Yb2 O12 138.4(8) . . ?
O11 Yb2 O12 69.3(9) . . ?
O14 Yb2 O12 72.7(8) . . ?
O9 Yb2 O12 83.4(8) . . ?
O13 Yb2 O12 118.7(7) . . ?
O16 Yb2 O15 71.6(6) . . ?
O11 Yb2 O15 138.4(7) . . ?
O14 Yb2 O15 81.1(6) . . ?
O9 Yb2 O15 72.3(6) . . ?
O13 Yb2 O15 70.8(5) . . ?
O12 Yb2 O15 146.9(8) . . ?
O16 Yb2 O10 73.2(6) . . ?
O11 Yb2 O10 84.8(6) . . ?
O14 Yb2 O10 136.7(7) . . ?
O9 Yb2 O10 72.4(6) . . ?
O13 Yb2 O10 146.4(6) . . ?
O12 Yb2 O10 71.4(8) . . ?
O15 Yb2 O10 119.7(6) . . ?
C82 Ag1 C81 171.1(12) . . ?
C82 Ag1 Ag2A 80.5(10) . . ?
C81 Ag1 Ag2A 101.8(9) . . ?
C82 Ag1 Ag2B 77.7(9) . . ?
C81 Ag1 Ag2B 103.1(9) . . ?
C82 Ag1 Ag3 70.7(8) . . ?
C81 Ag1 Ag3 109.8(9) . . ?
Ag2A Ag1 Ag3 144.6(4) . . ?
Ag2B Ag1 Ag3 146.5(3) . . ?
C85 Ag3 C86 161.8(13) . . ?
C85 Ag3 Ag1 80.4(10) . . ?
C86 Ag3 Ag1 98.4(11) . . ?
C85 Ag3 Ag6A 102.5(10) . . ?
C86 Ag3 Ag6A 82.3(11) . . ?
Ag1 Ag3 Ag6A 168.8(2) . . ?
C85 Ag3 Ag6B 77.3(10) . . ?
C86 Ag3 Ag6B 115.0(10) . . ?
Ag1 Ag3 Ag6B 132.5(2) . . ?
C84A Ag2A C83A 175(3) . . ?
C84A Ag2A Ag1 91.3(19) . . ?
C83A Ag2A Ag1 91.2(18) . . ?
C84A Ag2A Ag4B 64.4(18) . . ?
C83A Ag2A Ag4B 111(2) . . ?
Ag1 Ag2A Ag4B 137.2(7) . . ?
N20A C84A Ag2A 166(7) . . ?
N19A C83A Ag2A 155(6) . . ?
C83B Ag2B C84B 173(3) . . ?
C83B Ag2B Ag1 85.3(14) . . ?
C84B Ag2B Ag1 97(3) . . ?
N20B C84B Ag2B 165(8) . . ?
N19B C83B Ag2B 169(4) . . ?
C90 Ag5 C89 168(3) . . ?
C90 Ag5 Ag7A 62.6(19) . . ?
C89 Ag5 Ag7A 125(2) . . ?
N26 C90 Ag5 145(5) . . ?
N25 C89 Ag5 163(7) . . ?
C93A Ag7A C94A 174(3) . . ?
C93A Ag7A Ag5 64(3) . . ?
C94A Ag7A Ag5 120(2) . . ?
N29A C93A Ag7A 167(8) . . ?
N30A C94A Ag7A 129(5) . . ?
C94B Ag7B C93B 120(6) . . ?
C94B Ag7B Ag6B 115(3) . . ?
C93B Ag7B Ag6B 115(5) . . ?
N30B C94B Ag7B 151(10) . . ?
N29B C93B Ag7B 153(10) . . ?
C94C Ag7C C93C 157(5) . . ?
N29C C93C Ag7C 147(10) . . ?
N30C C94C Ag7C 127(9) . . ?
N4 O4 Yb1 122.6(11) . . ?
N8 O8 Yb1 122.5(11) . . ?
N5 O5 Yb1 123.5(12) . . ?
N1 O2 Yb1 119.3(11) . . ?
N3 O3 Yb1 118.8(11) . . ?
N7 O7 Yb1 118.4(13) . . ?
N2 O1 Yb1 123.9(11) . . ?
N16 O16 Yb2 127.4(13) . . ?
C16 N4 O4 119.4(17) . . ?
C16 N4 C20 121.7(19) . . ?
O4 N4 C20 119.0(17) . . ?
N13 O13 Yb2 119.6(14) . . ?
N15 O15 Yb2 121.6(12) . . ?
C61 N13 C65 120(2) . . ?
C61 N13 O13 119(2) . . ?
C65 N13 O13 121.0(19) . . ?
N10 O10 Yb2 117.6(13) . . ?
C40 N8 O8 123.0(18) . . ?
C40 N8 C36 121.1(19) . . ?
O8 N8 C36 115.9(18) . . ?
N14 O14 Yb2 121.8(14) . . ?
C11 N3 C15 122(2) . . ?
C11 N3 O3 118.3(19) . . ?
C15 N3 O3 119.3(19) . . ?
N2 C6 C7 123(2) . . ?
N2 C6 C5 116(2) . . ?
C7 C6 C5 122(2) . . ?
O1 N2 C6 124(2) . . ?
O1 N2 C10 116(2) . . ?
C6 N2 C10 120(2) . . ?
O2 N1 C5 120.2(17) . . ?
O2 N1 C1 118.9(19) . . ?
C5 N1 C1 120.9(19) . . ?
N6 O6 Yb1 117.3(13) . . ?
N9 O9 Yb2 122.5(12) . . ?
C26 N6 O6 123.6(19) . . ?
C26 N6 C30 120(2) . . ?
O6 N6 C30 117(2) . . ?
C21 N5 O5 118.0(18) . . ?
C21 N5 C25 122.2(19) . . ?
O5 N5 C25 119.7(16) . . ?
N3 C15 C14 119(2) . . ?
N3 C15 C16 119(2) . . ?
C14 C15 C16 122(2) . . ?
C24 C25 N5 118.4(19) . . ?
C24 C25 C26 125(2) . . ?
N5 C25 C26 117.0(19) . . ?
C31 N7 O7 121.3(19) . . ?
C31 N7 C35 122(2) . . ?
O7 N7 C35 116(2) . . ?
N8 C40 C39 123(2) . . ?
N8 C40 H40 118.5 . . ?
C39 C40 H40 118.5 . . ?
O14 N14 C70 116.9(19) . . ?
O14 N14 C66 123(2) . . ?
C70 N14 C66 119(2) . . ?
C75 N15 O15 120(2) . . ?
C75 N15 C71 117(2) . . ?
O15 N15 C71 123(2) . . ?
C66 C67 C68 119(2) . . ?
C66 C67 H67 120.3 . . ?
C68 C67 H67 120.3 . . ?
N1 C5 C4 116(2) . . ?
N1 C5 C6 117.5(19) . . ?
C4 C5 C6 126(2) . . ?
N11 O11 Yb2 125.2(15) . . ?
N4 C16 C17 119(2) . . ?
N4 C16 C15 117.6(19) . . ?
C17 C16 C15 123(2) . . ?
C76 N16 C80 123(2) . . ?
C76 N16 O16 120(2) . . ?
C80 N16 O16 117(2) . . ?
C19 C20 N4 120(2) . . ?
C19 C20 H20 119.8 . . ?
N4 C20 H20 119.8 . . ?
C34 C35 N7 118(3) . . ?
C34 C35 C36 124(2) . . ?
N7 C35 C36 118(2) . . ?
O10 N10 C46 117(3) . . ?
O10 N10 C50 121(3) . . ?
C46 N10 C50 122(3) . . ?
C43 C44 C45 121(3) . . ?
C43 C44 H44 119.5 . . ?
C45 C44 H44 119.5 . . ?
N2 C10 C9 118(2) . . ?
N2 C10 H10 120.8 . . ?
C9 C10 H10 120.8 . . ?
N13 C65 C64 117(3) . . ?
N13 C65 C66 116(2) . . ?
C64 C65 C66 125(3) . . ?
O9 N9 C45 119(2) . . ?
O9 N9 C41 117(2) . . ?
C45 N9 C41 124(2) . . ?
C67 C66 N14 122(2) . . ?
C67 C66 C65 123(2) . . ?
N14 C66 C65 114(2) . . ?
C2 C1 N1 120(3) . . ?
C2 C1 H1 119.9 . . ?
N1 C1 H1 119.9 . . ?
C25 C24 C23 121(2) . . ?
C25 C24 H24 119.3 . . ?
C23 C24 H24 119.3 . . ?
C69 C70 N14 121(2) . . ?
C69 C70 H70 119.7 . . ?
N14 C70 H70 119.7 . . ?
N7 C31 C32 124(2) . . ?
N7 C31 H31 117.8 . . ?
C32 C31 H31 117.8 . . ?
N13 C61 C62 122(3) . . ?
N13 C61 H61 118.9 . . ?
C62 C61 H61 118.9 . . ?
C8 C7 C6 120(3) . . ?
C8 C7 H7 119.8 . . ?
C6 C7 H7 119.8 . . ?
N12 O12 Yb2 118(2) . . ?
N6 C30 C29 119(3) . . ?
N6 C30 H30 120.6 . . ?
C29 C30 H30 120.6 . . ?
N3 C11 C12 119(2) . . ?
N3 C11 H11 120.3 . . ?
C12 C11 H11 120.3 . . ?
N6 C26 C27 125(2) . . ?
N6 C26 C25 117(2) . . ?
C27 C26 C25 118(2) . . ?
N5 C21 C22 120(2) . . ?
N5 C21 H21 120.2 . . ?
C22 C21 H21 120.2 . . ?
C20 C19 C18 120(3) . . ?
C20 C19 H19 120.2 . . ?
C18 C19 H19 120.2 . . ?
C22 C23 C24 117(2) . . ?
C22 C23 H23 121.6 . . ?
C24 C23 H23 121.6 . . ?
N8 C36 C37 118(2) . . ?
N8 C36 C35 120(2) . . ?
C37 C36 C35 122(3) . . ?
N16 C76 C77 120(3) . . ?
N16 C76 C75 119(3) . . ?
C77 C76 C75 121(3) . . ?
C51 N11 C55 132(4) . . ?
C51 N11 O11 111(4) . . ?
C55 N11 O11 117(4) . . ?
C8 C9 C10 119(3) . . ?
C8 C9 H9 120.5 . . ?
C10 C9 H9 120.5 . . ?
N17 C81 Ag1 174(3) . . ?
C13 C12 C11 120(3) . . ?
C13 C12 H12 120.2 . . ?
C11 C12 H12 120.2 . . ?
C70 C69 C68 121(2) . . ?
C70 C69 H69 119.6 . . ?
C68 C69 H69 119.6 . . ?
C40 C39 C38 118(2) . . ?
C40 C39 H39 121.1 . . ?
C38 C39 H39 121.1 . . ?
C18 C17 C16 121(3) . . ?
C18 C17 H17 119.5 . . ?
C16 C17 H17 119.5 . . ?
C37 C38 C39 120(2) . . ?
C37 C38 H38 119.9 . . ?
C39 C38 H38 119.9 . . ?
C47 C46 N10 118(3) . . ?
C47 C46 C45 123(3) . . ?
N10 C46 C45 118(3) . . ?
N9 C45 C44 120(3) . . ?
N9 C45 C46 118(2) . . ?
C44 C45 C46 122(3) . . ?
N9 C41 C42 118(3) . . ?
N9 C41 H41 121.2 . . ?
C42 C41 H41 121.2 . . ?
C3 C4 C5 124(3) . . ?
C3 C4 H4 118 . . ?
C5 C4 H4 118 . . ?
C23 C22 C21 121(2) . . ?
C23 C22 H22 119.3 . . ?
C21 C22 H22 119.3 . . ?
C71 C72 C73 117(3) . . ?
C71 C72 H72 121.4 . . ?
C73 C72 H72 121.4 . . ?
C72 C71 N15 128(3) . . ?
C72 C71 H71 116 . . ?
N15 C71 H71 116 . . ?
C67 C68 C69 117(2) . . ?
C67 C68 H68 121.3 . . ?
C69 C68 H68 121.3 . . ?
N21 C85 Ag3 173(3) . . ?
C13 C14 C15 121(3) . . ?
C13 C14 H14 119.3 . . ?
C15 C14 H14 119.3 . . ?
N22 C86 Ag3 168(4) . . ?
C31 C32 C33 114(2) . . ?
C31 C32 H32 123.2 . . ?
C33 C32 H32 123.2 . . ?
C38 C37 C36 120(3) . . ?
C38 C37 H37 120.1 . . ?
C36 C37 H37 120.1 . . ?
C26 C27 C28 118(3) . . ?
C26 C27 H27 120.9 . . ?
C28 C27 H27 120.9 . . ?
C63 C62 C61 118(3) . . ?
C63 C62 H62 120.9 . . ?
C61 C62 H62 120.9 . . ?
N11 C55 C56 121(4) . . ?
N11 C55 C54 118(5) . . ?
C56 C55 C54 121(5) . . ?
C79 C78 C77 119(3) . . ?
C79 C78 H78 120.7 . . ?
C77 C78 H78 120.7 . . ?
C7 C8 C9 119(3) . . ?
C7 C8 H8 120.3 . . ?
C9 C8 H8 120.3 . . ?
C64 C63 C62 119(3) . . ?
C64 C63 H63 120.7 . . ?
C62 C63 H63 120.7 . . ?
N18 C82 Ag1 177(3) . . ?
C76 C77 C78 119(4) . . ?
C76 C77 H77 120.4 . . ?
C78 C77 H77 120.4 . . ?
C74 C73 C72 116(2) . . ?
C74 C73 H73 121.8 . . ?
C72 C73 H73 121.8 . . ?
C47 C48 C49 123(4) . . ?
C47 C48 H48 118.3 . . ?
C49 C48 H48 118.3 . . ?
C44 C43 C42 120(3) . . ?
C44 C43 H43 119.9 . . ?
C42 C43 H43 119.9 . . ?
C63 C64 C65 124(4) . . ?
C63 C64 H64 118.1 . . ?
C65 C64 H64 118.1 . . ?
C49 C50 N10 118(4) . . ?
C49 C50 H50 120.8 . . ?
N10 C50 H50 120.8 . . ?
N16 C80 C79 120(3) . . ?
N16 C80 H80 120 . . ?
C79 C80 H80 120 . . ?
C28 C29 C30 123(3) . . ?
C28 C29 H29 118.5 . . ?
C30 C29 H29 118.5 . . ?
C56 N12 O12 116(4) . . ?
C56 N12 C60 123(4) . . ?
O12 N12 C60 119(3) . . ?
C34 C33 C32 119(3) . . ?
C34 C33 H33 120.7 . . ?
C32 C33 H33 120.7 . . ?
C75 C74 C73 122(3) . . ?
C75 C74 H74 118.9 . . ?
C73 C74 H74 118.9 . . ?
C4 C3 C2 116(3) . . ?
C4 C3 H3 122 . . ?
C2 C3 H3 122 . . ?
C48 C47 C46 119(3) . . ?
C48 C47 H47 120.5 . . ?
C46 C47 H47 120.5 . . ?
C17 C18 C19 118(3) . . ?
C17 C18 H18 121 . . ?
C19 C18 H18 121 . . ?
C43 C42 C41 118(4) . . ?
C43 C42 H42 121.1 . . ?
C41 C42 H42 121.1 . . ?
N11 C51 C52 113(4) . . ?
N11 C51 H51 123.7 . . ?
C52 C51 H51 123.7 . . ?
N12 C56 C55 123(4) . . ?
N12 C56 C57 119(4) . . ?
C55 C56 C57 117(4) . . ?
C53 C52 C51 114(4) . . ?
C53 C52 H52 122.8 . . ?
C51 C52 H52 122.8 . . ?
C78 C79 C80 119(3) . . ?
C78 C79 H79 120.6 . . ?
C80 C79 H79 120.6 . . ?
N15 C75 C74 119(3) . . ?
N15 C75 C76 117(3) . . ?
C74 C75 C76 124(3) . . ?
C59 C60 N12 116(4) . . ?
C59 C60 H60 122.2 . . ?
N12 C60 H60 122.2 . . ?
C12 C13 C14 118(3) . . ?
C12 C13 H13 121 . . ?
C14 C13 H13 121 . . ?
C1 C2 C3 123(3) . . ?
C1 C2 H2 118.5 . . ?
C3 C2 H2 118.5 . . ?
C29 C28 C27 115(3) . . ?
C29 C28 H28 122.4 . . ?
C27 C28 H28 122.4 . . ?
C50 C49 C48 119(4) . . ?
C50 C49 H49 120.6 . . ?
C48 C49 H49 120.6 . . ?
C59 C58 C57 128(6) . . ?
C59 C58 H58 115.9 . . ?
C57 C58 H58 115.9 . . ?
Ag4B Ag4A C87 130(3) . . ?
Ag4B Ag4A C88 48(2) . . ?
C87 Ag4A C88 178(2) . . ?
N24 C88 Ag4B 165(6) . . ?
N24 C88 Ag4A 165(5) . . ?
Ag4B C88 Ag4A 14.5(6) . . ?
N23 C87 Ag4A 176(5) . . ?
N23 C87 Ag4B 172(4) . . ?
Ag4A C87 Ag4B 12.4(6) . . ?
Ag4A Ag4B C88 117(3) . . ?
Ag4A Ag4B C87 38(2) . . ?
C88 Ag4B C87 155(3) . . ?
Ag4A Ag4B Ag2A 100(2) . . ?
C88 Ag4B Ag2A 81.1(15) . . ?
C87 Ag4B Ag2A 101.5(15) . . ?
C35 C34 C33 122(3) . . ?
C35 C34 H34 118.8 . . ?
C33 C34 H34 118.8 . . ?
C58 C57 C56 114(5) . . ?
C58 C57 H57 123 . . ?
C56 C57 H57 123 . . ?
C54 C53 C52 128(4) . . ?
C54 C53 H53 116.2 . . ?
C52 C53 H53 116.2 . . ?
C53 C54 C55 115(6) . . ?
C53 C54 H54 122.5 . . ?
C55 C54 H54 122.5 . . ?
C91A Ag6A C92A 173(2) . . ?
C91A Ag6A Ag3 104(2) . . ?
C92A Ag6A Ag3 70.2(4) . . ?
N27A C91A Ag6A 168(8) . . ?
N28A C92A Ag6A 175(4) . . ?
C92B Ag6B C91B 163(3) . . ?
C92B Ag6B Ag7B 108(3) . . ?
C91B Ag6B Ag7B 87.5(17) . . ?
C92B Ag6B Ag3 102(3) . . ?
C91B Ag6B Ag3 65.5(15) . . ?
Ag7B Ag6B Ag3 142.5(4) . . ?
N28B C92B Ag6B 152(6) . . ?
N27B C91B Ag6B 149(4) . . ?
C58 C59 C60 118(6) . . ?
C58 C59 H59 121.1 . . ?
C60 C59 H59 121.1 . . ?

loop_
_geom_bond_atom_site_label_1
_geom_bond_atom_site_label_2
_geom_bond_distance
_geom_bond_site_symmetry_2
_geom_bond_publ_flag
Yb1 O4 2.238(13) . ?
Yb1 O5 2.263(13) . ?
Yb1 O1 2.281(14) . ?
Yb1 O8 2.286(12) . ?
Yb1 O7 2.350(14) . ?
Yb1 O3 2.359(13) . ?
Yb1 O2 2.378(15) . ?
Yb1 O6 2.417(14) . ?
Yb2 O16 2.158(19) . ?
Yb2 O11 2.257(18) . ?
Yb2 O14 2.269(18) . ?
Yb2 O9 2.279(16) . ?
Yb2 O13 2.350(16) . ?
Yb2 O12 2.37(2) . ?
Yb2 O15 2.372(14) . ?
Yb2 O10 2.380(16) . ?
Ag1 C82 2.03(4) . ?
Ag1 C81 2.08(4) . ?
Ag1 Ag2A 3.030(19) . ?
Ag1 Ag2B 3.041(14) . ?
Ag1 Ag3 3.111(3) . ?
Ag3 C85 2.03(5) . ?
Ag3 C86 2.07(4) . ?
Ag3 Ag6A 3.176(11) . ?
Ag3 Ag6B 3.181(8) . ?
Ag2A C84A 2.101(14) . ?
Ag2A C83A 2.103(14) . ?
Ag2A Ag4B 3.23(2) . ?
C84A N20A 1.06(4) . ?
C83A N19A 1.02(4) . ?
Ag2B C83B 1.953(14) . ?
Ag2B C84B 2.101(14) . ?
C84B N20B 1.10(4) . ?
C83B N19B 1.21(3) . ?
Ag5 C90 1.94(3) . ?
Ag5 C89 2.00(3) . ?
Ag5 Ag7A 3.322(9) . ?
N26 C90 1.25(3) . ?
N25 C89 0.97(4) . ?
Ag7A C93A 1.88(9) . ?
Ag7A C94A 2.04(3) . ?
C93A N29A 1.25(9) . ?
N30A C94A 1.19(9) . ?
Ag7B C94B 1.95(9) . ?
Ag7B C93B 2.18(3) . ?
Ag7B Ag6B 2.936(15) . ?
C94B N30B 0.92(3) . ?
C93B N29B 1.00(3) . ?
Ag7C C94C 1.89(3) . ?
Ag7C C93C 1.96(3) . ?
C93C N29C 1.22(3) . ?
N30C C94C 1.34(13) . ?
O4 N4 1.35(2) . ?
O8 N8 1.33(2) . ?
O5 N5 1.35(2) . ?
O2 N1 1.31(2) . ?
O3 N3 1.33(2) . ?
O7 N7 1.36(3) . ?
O1 N2 1.33(2) . ?
O16 N16 1.40(3) . ?
N4 C16 1.33(3) . ?
N4 C20 1.39(3) . ?
O13 N13 1.36(3) . ?
O15 N15 1.34(2) . ?
N13 C61 1.31(3) . ?
N13 C65 1.37(4) . ?
O10 N10 1.34(3) . ?
N8 C40 1.32(3) . ?
N8 C36 1.37(3) . ?
O14 N14 1.32(3) . ?
N3 C11 1.32(3) . ?
N3 C15 1.33(3) . ?
C6 N2 1.33(3) . ?
C6 C7 1.36(3) . ?
C6 C5 1.49(3) . ?
N2 C10 1.33(3) . ?
N1 C5 1.42(3) . ?
N1 C1 1.44(3) . ?
O6 N6 1.33(2) . ?
O9 N9 1.32(3) . ?
N6 C26 1.30(3) . ?
N6 C30 1.36(3) . ?
N5 C21 1.31(3) . ?
N5 C25 1.38(3) . ?
C15 C14 1.38(4) . ?
C15 C16 1.48(3) . ?
C25 C24 1.37(3) . ?
C25 C26 1.55(3) . ?
N7 C31 1.25(3) . ?
N7 C35 1.42(3) . ?
C40 C39 1.33(3) . ?
C40 H40 0.93 . ?
N14 C70 1.35(3) . ?
N14 C66 1.37(3) . ?
N15 C75 1.35(4) . ?
N15 C71 1.36(3) . ?
C67 C66 1.32(3) . ?
C67 C68 1.40(4) . ?
C67 H67 0.93 . ?
C5 C4 1.43(3) . ?
O11 N11 1.44(4) . ?
C16 C17 1.37(4) . ?
N16 C76 1.33(4) . ?
N16 C80 1.35(3) . ?
C20 C19 1.29(3) . ?
C20 H20 0.93 . ?
C35 C34 1.34(4) . ?
C35 C36 1.46(4) . ?
N10 C46 1.40(4) . ?
N10 C50 1.43(5) . ?
C44 C43 1.34(5) . ?
C44 C45 1.39(4) . ?
C44 H44 0.93 . ?
C10 C9 1.44(4) . ?
C10 H10 0.93 . ?
C65 C64 1.36(5) . ?
C65 C66 1.52(3) . ?
N9 C45 1.33(3) . ?
N9 C41 1.36(4) . ?
C1 C2 1.32(5) . ?
C1 H1 0.93 . ?
C24 C23 1.39(3) . ?
C24 H24 0.93 . ?
C70 C69 1.33(4) . ?
C70 H70 0.93 . ?
C31 C32 1.44(3) . ?
C31 H31 0.93 . ?
C61 C62 1.41(5) . ?
C61 H61 0.93 . ?
C7 C8 1.31(5) . ?
C7 H7 0.93 . ?
O12 N12 1.35(4) . ?
C30 C29 1.40(4) . ?
C30 H30 0.93 . ?
N17 C81 1.17(4) . ?
C11 C12 1.42(4) . ?
C11 H11 0.93 . ?
C26 C27 1.34(3) . ?
C21 C22 1.38(3) . ?
C21 H21 0.93 . ?
C19 C18 1.45(4) . ?
C19 H19 0.93 . ?
C23 C22 1.39(3) . ?
C23 H23 0.93 . ?
C36 C37 1.41(4) . ?
N21 C85 1.19(5) . ?
C76 C77 1.38(4) . ?
C76 C75 1.50(4) . ?
N11 C51 1.30(5) . ?
N11 C55 1.32(5) . ?
C9 C8 1.38(5) . ?
C9 H9 0.93 . ?
N18 C82 1.19(5) . ?
C12 C13 1.36(5) . ?
C12 H12 0.93 . ?
C69 C68 1.41(4) . ?
C69 H69 0.93 . ?
C39 C38 1.41(4) . ?
C39 H39 0.93 . ?
C17 C18 1.36(4) . ?
C17 H17 0.93 . ?
C38 C37 1.34(4) . ?
C38 H38 0.93 . ?
C46 C47 1.39(4) . ?
C46 C45 1.48(5) . ?
C41 C42 1.45(4) . ?
C41 H41 0.93 . ?
C4 C3 1.39(4) . ?
C4 H4 0.93 . ?
C22 H22 0.93 . ?
C72 C71 1.25(4) . ?
C72 C73 1.43(4) . ?
C72 H72 0.93 . ?
C71 H71 0.93 . ?
C68 H68 0.93 . ?
C14 C13 1.38(5) . ?
C14 H14 0.93 . ?
C86 N22 1.06(4) . ?
C32 C33 1.45(4) . ?
C32 H32 0.93 . ?
C37 H37 0.93 . ?
C27 C28 1.47(4) . ?
C27 H27 0.93 . ?
C62 C63 1.34(5) . ?
C62 H62 0.93 . ?
C55 C56 1.42(6) . ?
C55 C54 1.42(6) . ?
C78 C79 1.36(5) . ?
C78 C77 1.46(5) . ?
C78 H78 0.93 . ?
C8 H8 0.93 . ?
C63 C64 1.34(5) . ?
C63 H63 0.93 . ?
C77 H77 0.93 . ?
C73 C74 1.38(5) . ?
C73 H73 0.93 . ?
C48 C47 1.37(5) . ?
C48 C49 1.40(6) . ?
C48 H48 0.93 . ?
C43 C42 1.41(5) . ?
C43 H43 0.93 . ?
C64 H64 0.93 . ?
C50 C49 1.36(6) . ?
C50 H50 0.93 . ?
C80 C79 1.43(4) . ?
C80 H80 0.93 . ?
C29 C28 1.36(5) . ?
C29 H29 0.93 . ?
N12 C56 1.26(5) . ?
N12 C60 1.49(5) . ?
C33 C34 1.40(5) . ?
C33 H33 0.93 . ?
C74 C75 1.37(4) . ?
C74 H74 0.93 . ?
C3 C2 1.45(5) . ?
C3 H3 0.93 . ?
C47 H47 0.93 . ?
C18 H18 0.93 . ?
C42 H42 0.93 . ?
C51 C52 1.52(5) . ?
C51 H51 0.93 . ?
C56 C57 1.50(6) . ?
C52 C53 1.40(7) . ?
C52 H52 0.93 . ?
C79 H79 0.93 . ?
C60 C59 1.44(7) . ?
C60 H60 0.93 . ?
C13 H13 0.93 . ?
C2 H2 0.93 . ?
C28 H28 0.93 . ?
C49 H49 0.93 . ?
C58 C59 1.29(7) . ?
C58 C57 1.40(7) . ?
C58 H58 0.93 . ?
Ag4A Ag4B 0.629(13) . ?
Ag4A C87 1.79(3) . ?
Ag4A C88 2.23(4) . ?
C88 N24 1.08(6) . ?
C88 Ag4B 1.87(3) . ?
C87 N23 1.29(5) . ?
C87 Ag4B 2.25(3) . ?
C34 H34 0.93 . ?
C57 H57 0.93 . ?
C53 C54 1.32(8) . ?
C53 H53 0.93 . ?
C54 H54 0.93 . ?
Ag6A C91A 2.15(3) . ?
Ag6A C92A 2.167(17) . ?
C91A N27A 1.06(3) . ?
N28A C92A 1.24(3) . ?
Ag6B C92B 1.94(3) . ?
Ag6B C91B 2.07(2) . ?
N27B C91B 1.18(3) . ?
C92B N28B 1.24(3) . ?
C59 H59 0.93 . ?
